data_4070119
loop_
_publ_author_name
'Arii, Hidekazu'
'Nakadate, Fumiya'
'Mochida, Kunio'

_publ_section_title
;
 Spectroscopic and Structural Characterization of Copper&#x2212;Germylene
 Complexes Bearing an Isopropyl-Substituted \b-Diketiminate Ligand
;
_journal_issue 17
_journal_name_full Organometallics
_journal_page_first 4909
_journal_paper_doi 10.1021/om9006196
_journal_volume 28
_journal_year 2009
_chemical_formula_sum 'C22 H42 Cl Cu Ge N4'
_chemical_formula_weight 534.18
_chemical_name_systematic
; 
 ? 
;
_space_group_IT_number 14
_symmetry_cell_setting monoclinic
_symmetry_space_group_name_Hall '-P 2yn'
_symmetry_space_group_name_H-M 'P 1 21/n 1'
_atom_sites_solution_hydrogens geom
_atom_sites_solution_primary direct
_atom_sites_solution_secondary difmap
_audit_creation_method SHELXL-97
_cell_angle_alpha 90.00
_cell_angle_beta 90.157(3)
_cell_angle_gamma 90.00
_cell_formula_units_Z 4
_cell_length_a 9.7380(5)
_cell_length_b 16.1270(7)
_cell_length_c 15.9260(6)
_cell_measurement_reflns_used 24258
_cell_measurement_temperature 120
_cell_measurement_theta_max 27.99
_cell_measurement_theta_min 2.44
_cell_volume 2501.08(19)
_computing_cell_refinement 'HKL Scalepack'
_computing_data_collection 'DIP Image plate'
_computing_molecular_graphics 'Ortep (Johnson, 1976)'
_computing_structure_refinement 'SHELXL-97 (Sheldrick, 1997)'
_computing_structure_solution 'SHELXS-97 (Sheldrick, 1990)'
_diffrn_ambient_temperature 120
_diffrn_measured_fraction_theta_full 0.999
_diffrn_measured_fraction_theta_max 0.999
_diffrn_measurement_device_type KappaCCD
_diffrn_measurement_method IP
_diffrn_radiation_monochromator graphite
_diffrn_radiation_source 'fine-focus sealed tube'
_diffrn_radiation_type MoK\a
_diffrn_radiation_wavelength 0.71073
_diffrn_reflns_av_R_equivalents 0.039
_diffrn_reflns_av_sigmaI/netI 0.0397
_diffrn_reflns_limit_h_max 12
_diffrn_reflns_limit_h_min 0
_diffrn_reflns_limit_k_max 21
_diffrn_reflns_limit_k_min -21
_diffrn_reflns_limit_l_max 20
_diffrn_reflns_limit_l_min -20
_diffrn_reflns_number 24258
_diffrn_reflns_theta_full 27.99
_diffrn_reflns_theta_max 27.99
_diffrn_reflns_theta_min 2.44
_exptl_absorpt_coefficient_mu 2.174
_exptl_absorpt_correction_type none
_exptl_crystal_colour colorless
_exptl_crystal_density_diffrn 1.419
_exptl_crystal_density_method 'not measured'
_exptl_crystal_description block
_exptl_crystal_F_000 1120
_exptl_crystal_size_max 0.25
_exptl_crystal_size_mid 0.20
_exptl_crystal_size_min 0.20
_refine_diff_density_max 0.618
_refine_diff_density_min -1.230
_refine_diff_density_rms 0.126
_refine_ls_extinction_method none
_refine_ls_goodness_of_fit_ref 1.033
_refine_ls_hydrogen_treatment constr
_refine_ls_matrix_type full
_refine_ls_number_parameters 262
_refine_ls_number_reflns 6020
_refine_ls_number_restraints 0
_refine_ls_restrained_S_all 1.033
_refine_ls_R_factor_all 0.0509
_refine_ls_R_factor_gt 0.0442
_refine_ls_shift/su_max 0.001
_refine_ls_shift/su_mean 0.000
_refine_ls_structure_factor_coef Fsqd
_refine_ls_weighting_details 'calc w=1/[\s^2^(Fo^2^)+(0.0788P)^2^+1.0179P] where P=(Fo^2^+2Fc^2^)/3'
_refine_ls_weighting_scheme calc
_refine_ls_wR_factor_gt 0.1112
_refine_ls_wR_factor_ref 0.1168
_reflns_number_gt 5274
_reflns_number_total 6020
_reflns_threshold_expression >2sigma(I)
_cod_data_source_file om9006196_si_001.cif
_cod_data_source_block complex3
_cod_depositor_comments
;
The following automatic conversions were performed:

'_symmetry_cell_setting' value 'Monoclinic' changed to 'monoclinic'
according to /home/saulius/struct/CIF-dictionaries/cif_core.dic
dictionary named 'cif_core.dic' version 2.4.2 from 2011-04-26.

Automatic conversion script
Id: cif_fix_values 1715 2011-07-08 13:25:40Z adriana 
;
_cod_original_sg_symbol_H-M 'P 21/n        '
_cod_database_code 4070119

loop_
_symmetry_equiv_pos_as_xyz
'x, y, z'
'-x+1/2, y+1/2, -z+1/2'
'-x, -y, -z'
'x-1/2, -y-1/2, z-1/2'

loop_
_atom_site_label
_atom_site_type_symbol
_atom_site_fract_x
_atom_site_fract_y
_atom_site_fract_z
_atom_site_U_iso_or_equiv
_atom_site_adp_type
_atom_site_occupancy
_atom_site_symmetry_multiplicity
_atom_site_calc_flag
_atom_site_refinement_flags
Ge1 Ge 0.28474(2) 0.502897(15) 0.310475(15) 0.01710(9) Uani 1 1 d .
Cu1 Cu 0.46090(3) 0.519425(18) 0.214994(18) 0.01795(9) Uani 1 1 d .
Cl1 Cl 0.22605(6) 0.61174(4) 0.39735(4) 0.02482(14) Uani 1 1 d .
N1 N 0.5354(2) 0.44072(13) 0.13266(13) 0.0199(4) Uani 1 1 d .
N2 N 0.5649(2) 0.62022(13) 0.18823(13) 0.0201(4) Uani 1 1 d .
N3 N 0.1022(2) 0.48355(13) 0.26750(14) 0.0206(4) Uani 1 1 d .
N4 N 0.2680(2) 0.42251(13) 0.40047(12) 0.0185(4) Uani 1 1 d .
C1 C 0.6803(3) 0.41127(17) 0.00795(16) 0.0254(5) Uani 1 1 d .
H1A H 0.7422 0.4417 -0.0273 0.030 Uiso 1 1 d R
H1B H 0.6058 0.3901 -0.0253 0.030 Uiso 1 1 d R
H1C H 0.7284 0.3660 0.0339 0.030 Uiso 1 1 d R
C2 C 0.6236(2) 0.46855(16) 0.07571(15) 0.0212(5) Uani 1 1 d .
C3 C 0.6716(3) 0.55076(16) 0.07046(16) 0.0230(5) Uani 1 1 d .
H3 H 0.7344 0.5662 0.0268 0.028 Uiso 1 1 d R
C4 C 0.6438(2) 0.62133(15) 0.12004(16) 0.0213(5) Uani 1 1 d .
C5 C 0.7113(3) 0.70116(17) 0.08937(17) 0.0291(6) Uani 1 1 d .
H5A H 0.7643 0.6898 0.0399 0.035 Uiso 1 1 d R
H5B H 0.7705 0.7227 0.1325 0.035 Uiso 1 1 d R
H5C H 0.6415 0.7412 0.0764 0.035 Uiso 1 1 d R
C6 C 0.4975(3) 0.35208(16) 0.12892(16) 0.0232(5) Uani 1 1 d .
H6 H 0.5085 0.3341 0.0719 0.028 Uiso 1 1 d R
C7 C 0.3491(3) 0.33878(17) 0.15546(18) 0.0302(6) Uani 1 1 d .
H7A H 0.3270 0.2809 0.1521 0.036 Uiso 1 1 d R
H7B H 0.2890 0.3695 0.1191 0.036 Uiso 1 1 d R
H7C H 0.3378 0.3576 0.2122 0.036 Uiso 1 1 d R
C8 C 0.5947(3) 0.30093(17) 0.18436(17) 0.0304(6) Uani 1 1 d .
H8A H 0.5697 0.2434 0.1814 0.036 Uiso 1 1 d R
H8B H 0.5882 0.3197 0.2414 0.036 Uiso 1 1 d R
H8C H 0.6873 0.3077 0.1650 0.036 Uiso 1 1 d R
C9 C 0.5445(3) 0.69852(15) 0.23437(16) 0.0231(5) Uani 1 1 d .
H9 H 0.6129 0.7376 0.2166 0.028 Uiso 1 1 d R
C10 C 0.4022(3) 0.73340(17) 0.21480(18) 0.0299(6) Uani 1 1 d .
H10A H 0.3894 0.7843 0.2450 0.036 Uiso 1 1 d R
H10B H 0.3338 0.6940 0.2318 0.036 Uiso 1 1 d R
H10C H 0.3937 0.7437 0.1556 0.036 Uiso 1 1 d R
C11 C 0.5653(3) 0.68365(18) 0.32793(17) 0.0291(6) Uani 1 1 d .
H11A H 0.5520 0.7347 0.3579 0.035 Uiso 1 1 d R
H11B H 0.6567 0.6636 0.3379 0.035 Uiso 1 1 d R
H11C H 0.5000 0.6433 0.3470 0.035 Uiso 1 1 d R
C12 C -0.1502(3) 0.4638(2) 0.28832(19) 0.0332(6) Uani 1 1 d .
H12A H -0.2097 0.4462 0.3329 0.040 Uiso 1 1 d R
H12B H -0.1610 0.4273 0.2411 0.040 Uiso 1 1 d R
H12C H -0.1736 0.5193 0.2720 0.040 Uiso 1 1 d R
C13 C -0.0025(3) 0.46171(16) 0.31790(16) 0.0229(5) Uani 1 1 d .
C14 C 0.0203(3) 0.43307(16) 0.39950(16) 0.0237(5) Uani 1 1 d .
H14 H -0.0550 0.4284 0.4380 0.028 Uiso 1 1 d R
C15 C 0.1450(3) 0.40907(15) 0.43598(15) 0.0212(5) Uani 1 1 d .
C16 C 0.1346(3) 0.36691(18) 0.52026(17) 0.0294(6) Uani 1 1 d .
H16A H 0.0401 0.3623 0.5365 0.035 Uiso 1 1 d R
H16B H 0.1835 0.3992 0.5612 0.035 Uiso 1 1 d R
H16C H 0.1746 0.3126 0.5169 0.035 Uiso 1 1 d R
C17 C 0.0877(3) 0.50824(16) 0.17742(17) 0.0239(5) Uani 1 1 d .
H17 H 0.1798 0.5055 0.1562 0.029 Uiso 1 1 d R
C18 C 0.0344(3) 0.59669(18) 0.16866(19) 0.0324(6) Uani 1 1 d .
H18A H 0.0264 0.6106 0.1103 0.039 Uiso 1 1 d R
H18B H 0.0968 0.6344 0.1956 0.039 Uiso 1 1 d R
H18C H -0.0542 0.6006 0.1947 0.039 Uiso 1 1 d R
C19 C 0.0119(3) 0.44571(18) 0.12246(17) 0.0293(6) Uani 1 1 d .
H19A H 0.0073 0.4658 0.0658 0.035 Uiso 1 1 d R
H19B H -0.0795 0.4385 0.1438 0.035 Uiso 1 1 d R
H19C H 0.0592 0.3935 0.1235 0.035 Uiso 1 1 d R
C20 C 0.3936(2) 0.38627(15) 0.43930(15) 0.0203(5) Uani 1 1 d .
H20 H 0.3821 0.3902 0.4990 0.024 Uiso 1 1 d R
C21 C 0.5227(3) 0.43327(18) 0.41347(16) 0.0263(5) Uani 1 1 d .
H21A H 0.6016 0.4085 0.4397 0.032 Uiso 1 1 d R
H21B H 0.5152 0.4901 0.4309 0.032 Uiso 1 1 d R
H21C H 0.5326 0.4309 0.3536 0.032 Uiso 1 1 d R
C22 C 0.4087(3) 0.29459(16) 0.41716(18) 0.0278(5) Uani 1 1 d .
H22A H 0.4901 0.2729 0.4432 0.033 Uiso 1 1 d R
H22B H 0.4153 0.2885 0.3573 0.033 Uiso 1 1 d R
H22C H 0.3300 0.2647 0.4371 0.033 Uiso 1 1 d R

loop_
_atom_site_aniso_label
_atom_site_aniso_U_11
_atom_site_aniso_U_22
_atom_site_aniso_U_33
_atom_site_aniso_U_23
_atom_site_aniso_U_13
_atom_site_aniso_U_12
Ge1 0.01516(14) 0.01736(14) 0.01880(14) 0.00109(9) 0.00262(10) 0.00003(8)
Cu1 0.01591(16) 0.01813(16) 0.01984(16) 0.00025(10) 0.00255(11) -0.00072(10)
Cl1 0.0258(3) 0.0193(3) 0.0294(3) -0.0026(2) 0.0058(2) 0.0004(2)
N1 0.0176(9) 0.0202(9) 0.0219(9) 0.0007(8) 0.0018(7) -0.0010(8)
N2 0.0166(9) 0.0194(9) 0.0243(10) 0.0001(8) 0.0014(8) 0.0001(7)
N3 0.0193(10) 0.0208(10) 0.0215(10) 0.0032(8) 0.0004(8) 0.0003(8)
N4 0.0158(9) 0.0184(9) 0.0212(9) -0.0001(7) 0.0016(7) 0.0004(7)
C1 0.0240(12) 0.0295(13) 0.0226(11) -0.0032(10) 0.0055(9) 0.0007(10)
C2 0.0179(11) 0.0261(12) 0.0195(11) -0.0002(9) 0.0008(9) 0.0016(9)
C3 0.0178(11) 0.0271(12) 0.0241(11) 0.0018(10) 0.0065(9) -0.0016(9)
C4 0.0185(11) 0.0202(11) 0.0250(11) 0.0037(9) 0.0005(9) -0.0020(9)
C5 0.0300(14) 0.0262(13) 0.0311(13) 0.0036(11) 0.0074(10) -0.0078(10)
C6 0.0242(12) 0.0212(11) 0.0240(11) -0.0040(9) 0.0038(9) -0.0008(9)
C7 0.0287(14) 0.0232(12) 0.0388(15) -0.0065(11) 0.0088(11) -0.0063(10)
C8 0.0345(15) 0.0253(13) 0.0313(13) -0.0012(11) 0.0031(11) 0.0047(11)
C9 0.0225(12) 0.0198(11) 0.0272(12) 0.0010(10) 0.0013(9) -0.0016(9)
C10 0.0293(14) 0.0243(12) 0.0362(14) 0.0011(11) 0.0021(11) 0.0057(11)
C11 0.0309(14) 0.0290(13) 0.0273(13) -0.0036(10) -0.0032(10) -0.0042(11)
C12 0.0180(12) 0.0463(17) 0.0354(14) 0.0043(13) -0.0009(11) -0.0028(11)
C13 0.0181(11) 0.0226(11) 0.0280(12) 0.0021(10) 0.0002(9) -0.0003(9)
C14 0.0183(11) 0.0267(12) 0.0262(12) 0.0037(10) 0.0049(9) -0.0011(9)
C15 0.0219(12) 0.0206(11) 0.0212(11) 0.0012(9) 0.0045(9) 0.0006(9)
C16 0.0258(13) 0.0349(14) 0.0276(13) 0.0104(11) 0.0076(10) 0.0051(11)
C17 0.0237(13) 0.0244(12) 0.0235(12) 0.0040(9) -0.0023(10) 0.0006(9)
C18 0.0346(15) 0.0264(13) 0.0362(14) 0.0085(11) -0.0030(12) 0.0027(11)
C19 0.0287(14) 0.0325(14) 0.0269(12) 0.0006(11) -0.0039(10) -0.0016(11)
C20 0.0179(11) 0.0226(11) 0.0206(10) 0.0011(9) 0.0004(8) 0.0024(8)
C21 0.0208(12) 0.0312(13) 0.0269(12) 0.0028(10) -0.0026(9) -0.0017(10)
C22 0.0276(13) 0.0225(12) 0.0333(13) 0.0005(10) 0.0015(10) 0.0062(10)

loop_
_atom_type_symbol
_atom_type_description
_atom_type_scat_dispersion_real
_atom_type_scat_dispersion_imag
_atom_type_scat_source
C C 0.0033 0.0016 'International Tables Vol C Tables 4.2.6.8 and 6.1.1.4'
H H 0.0000 0.0000 'International Tables Vol C Tables 4.2.6.8 and 6.1.1.4'
Cl Cl 0.1484 0.1585 'International Tables Vol C Tables 4.2.6.8 and 6.1.1.4'
Cu Cu 0.3201 1.2651 'International Tables Vol C Tables 4.2.6.8 and 6.1.1.4'
Ge Ge 0.1547 1.8001 'International Tables Vol C Tables 4.2.6.8 and 6.1.1.4'
N N 0.0061 0.0033 'International Tables Vol C Tables 4.2.6.8 and 6.1.1.4'

loop_
_geom_angle_atom_site_label_1
_geom_angle_atom_site_label_2
_geom_angle_atom_site_label_3
_geom_angle
N3 Ge1 N4 94.30(9)
N3 Ge1 Cl1 96.10(7)
N4 Ge1 Cl1 92.52(6)
N3 Ge1 Cu1 118.05(7)
N4 Ge1 Cu1 128.84(6)
Cl1 Ge1 Cu1 119.49(2)
N2 Cu1 N1 101.45(9)
N2 Cu1 Ge1 128.52(6)
N1 Cu1 Ge1 129.84(6)
C2 N1 C6 117.4(2)
C2 N1 Cu1 118.54(17)
C6 N1 Cu1 124.01(16)
C4 N2 C9 118.3(2)
C4 N2 Cu1 119.15(17)
C9 N2 Cu1 122.05(16)
C13 N3 C17 124.9(2)
C13 N3 Ge1 121.97(18)
C17 N3 Ge1 112.46(16)
C15 N4 C20 119.6(2)
C15 N4 Ge1 119.69(16)
C20 N4 Ge1 119.93(15)
C2 C1 H1A 109.5
C2 C1 H1B 109.4
H1A C1 H1B 109.5
C2 C1 H1C 109.5
H1A C1 H1C 109.5
H1B C1 H1C 109.5
N1 C2 C3 125.0(2)
N1 C2 C1 121.0(2)
C3 C2 C1 114.0(2)
C2 C3 C4 131.4(2)
C2 C3 H3 120.0
C4 C3 H3 108.6
N2 C4 C3 123.9(2)
N2 C4 C5 121.5(2)
C3 C4 C5 114.7(2)
C4 C5 H5A 109.6
C4 C5 H5B 109.5
H5A C5 H5B 109.5
C4 C5 H5C 109.3
H5A C5 H5C 109.5
H5B C5 H5C 109.5
N1 C6 C7 111.2(2)
N1 C6 C8 110.1(2)
C7 C6 C8 110.4(2)
N1 C6 H6 107.6
C7 C6 H6 109.2
C8 C6 H6 108.2
C6 C7 H7A 109.5
C6 C7 H7B 109.7
H7A C7 H7B 109.5
C6 C7 H7C 109.2
H7A C7 H7C 109.5
H7B C7 H7C 109.5
C6 C8 H8A 109.6
C6 C8 H8B 109.4
H8A C8 H8B 109.5
C6 C8 H8C 109.4
H8A C8 H8C 109.5
H8B C8 H8C 109.5
N2 C9 C11 109.6(2)
N2 C9 C10 109.7(2)
C11 C9 C10 112.1(2)
N2 C9 H9 108.7
C11 C9 H9 107.5
C10 C9 H9 109.2
C9 C10 H10A 109.4
C9 C10 H10B 109.2
H10A C10 H10B 109.5
C9 C10 H10C 109.8
H10A C10 H10C 109.5
H10B C10 H10C 109.5
C9 C11 H11A 109.5
C9 C11 H11B 109.6
H11A C11 H11B 109.5
C9 C11 H11C 109.3
H11A C11 H11C 109.5
H11B C11 H11C 109.5
C13 C12 H12A 109.8
C13 C12 H12B 109.4
H12A C12 H12B 109.5
C13 C12 H12C 109.3
H12A C12 H12C 109.5
H12B C12 H12C 109.5
N3 C13 C14 121.5(2)
N3 C13 C12 122.0(2)
C14 C13 C12 116.4(2)
C13 C14 C15 127.8(2)
C13 C14 H14 120.0
C15 C14 H14 112.1
N4 C15 C14 123.7(2)
N4 C15 C16 120.6(2)
C14 C15 C16 115.7(2)
C15 C16 H16A 109.9
C15 C16 H16B 109.0
H16A C16 H16B 109.5
C15 C16 H16C 109.5
H16A C16 H16C 109.5
H16B C16 H16C 109.5
N3 C17 C18 111.6(2)
N3 C17 C19 114.8(2)
C18 C17 C19 113.7(2)
N3 C17 H17 103.9
C18 C17 H17 109.2
C19 C17 H17 102.7
C17 C18 H18A 109.5
C17 C18 H18B 109.7
H18A C18 H18B 109.5
C17 C18 H18C 109.2
H18A C18 H18C 109.5
H18B C18 H18C 109.5
C17 C19 H19A 109.7
C17 C19 H19B 109.0
H19A C19 H19B 109.5
C17 C19 H19C 109.8
H19A C19 H19C 109.5
H19B C19 H19C 109.5
N4 C20 C21 111.7(2)
N4 C20 C22 111.3(2)
C21 C20 C22 109.8(2)
N4 C20 H20 106.7
C21 C20 H20 109.4
C22 C20 H20 107.7
C20 C21 H21A 109.6
C20 C21 H21B 109.4
H21A C21 H21B 109.5
C20 C21 H21C 109.5
H21A C21 H21C 109.5
H21B C21 H21C 109.5
C20 C22 H22A 109.4
C20 C22 H22B 109.5
H22A C22 H22B 109.5
C20 C22 H22C 109.4
H22A C22 H22C 109.5
H22B C22 H22C 109.5

loop_
_geom_bond_atom_site_label_1
_geom_bond_atom_site_label_2
_geom_bond_distance
Ge1 N3 1.928(2)
Ge1 N4 1.940(2)
Ge1 Cl1 2.3079(6)
Ge1 Cu1 2.3109(4)
Cu1 N2 1.962(2)
Cu1 N1 1.965(2)
N1 C2 1.329(3)
N1 C6 1.477(3)
N2 C4 1.332(3)
N2 C9 1.475(3)
N3 C13 1.346(3)
N3 C17 1.495(3)
N4 C15 1.344(3)
N4 C20 1.489(3)
C1 C2 1.525(3)
C1 H1A 0.9599
C1 H1B 0.9600
C1 H1C 0.9600
C2 C3 1.408(4)
C3 C4 1.412(4)
C3 H3 0.9601
C4 C5 1.527(3)
C5 H5A 0.9599
C5 H5B 0.9601
C5 H5C 0.9600
C6 C7 1.522(4)
C6 C8 1.533(4)
C6 H6 0.9601
C7 H7A 0.9600
C7 H7B 0.9600
C7 H7C 0.9600
C8 H8A 0.9601
C8 H8B 0.9600
C8 H8C 0.9600
C9 C11 1.522(4)
C9 C10 1.527(4)
C9 H9 0.9601
C10 H10A 0.9599
C10 H10B 0.9601
C10 H10C 0.9601
C11 H11A 0.9601
C11 H11B 0.9600
C11 H11C 0.9600
C12 C13 1.513(4)
C12 H12A 0.9599
C12 H12B 0.9600
C12 H12C 0.9601
C13 C14 1.396(3)
C14 C15 1.399(3)
C14 H14 0.9601
C15 C16 1.508(3)
C16 H16A 0.9600
C16 H16B 0.9600
C16 H16C 0.9600
C17 C18 1.524(4)
C17 C19 1.525(4)
C17 H17 0.9600
C18 H18A 0.9600
C18 H18B 0.9602
C18 H18C 0.9599
C19 H19A 0.9600
C19 H19B 0.9600
C19 H19C 0.9600
C20 C21 1.525(3)
C20 C22 1.527(3)
C20 H20 0.9600
C21 H21A 0.9600
C21 H21B 0.9600
C21 H21C 0.9600
C22 H22A 0.9601
C22 H22B 0.9600
C22 H22C 0.9600
